data_4323522
loop_
_publ_author_name
'Donald J. Darensbourg'
'Jennifer D. Draper'
'Joseph H. Reibenspies'

_publ_section_title
;
 Amino Acid Complexes of Metal Carbonyls: Mechanistic Aspects of the
 CO-Labilizing Ability of Glycinate Ligands in Zero-Valent Chromium and
 Tungsten Derivatives
;
_journal_name_full 'Inorganic Chemistry'
_journal_page_first 3648
_journal_page_last 3656
_journal_paper_doi 10.1021/ic961344m
_journal_volume 36
_journal_year 1997
_chemical_formula_sum 'C18 H32 N2 O6 W'
_chemical_formula_weight 556.31
_chemical_name_systematic
; 
 ? 
;
_space_group_IT_number 4
_symmetry_cell_setting monoclinic
_symmetry_space_group_name_Hall 'P 2yb'
_symmetry_space_group_name_H-M 'P 1 21 1'
_atom_sites_solution_hydrogens geom
_atom_sites_solution_primary direct
_atom_sites_solution_secondary difmap
_audit_creation_method SHELXL
_cell_angle_alpha 90.00
_cell_angle_beta 110.050(10)
_cell_angle_gamma 90.00
_cell_formula_units_Z 4
_cell_length_a 11.976(2)
_cell_length_b 11.745(2)
_cell_length_c 16.646(2)
_cell_measurement_temperature 173(2)
_cell_volume 2199.5(6)
_computing_structure_refinement 'SHELXL-93 (Sheldrick, 1993)'
_computing_structure_solution 'SHELXS-86 (Sheldrick, 1990)'
_diffrn_ambient_temperature 173(2)
_diffrn_radiation_monochromator graphite
_diffrn_radiation_source 'fine-focus sealed tube'
_diffrn_radiation_type CuK\a
_diffrn_radiation_wavelength 1.54178
_diffrn_reflns_av_R_equivalents 0.0487
_diffrn_reflns_av_sigmaI/netI 0.0433
_diffrn_reflns_limit_h_max 11
_diffrn_reflns_limit_h_min 0
_diffrn_reflns_limit_k_max 13
_diffrn_reflns_limit_k_min 0
_diffrn_reflns_limit_l_max 17
_diffrn_reflns_limit_l_min -18
_diffrn_reflns_number 2711
_diffrn_reflns_theta_max 60.05
_diffrn_reflns_theta_min 2.83
_exptl_absorpt_coefficient_mu 10.022
_exptl_crystal_density_diffrn 1.680
_exptl_crystal_F_000 1104
_exptl_crystal_size_max 0.30
_exptl_crystal_size_mid 0.10
_exptl_crystal_size_min 0.10
_refine_diff_density_max 2.069
_refine_diff_density_min -2.693
_refine_diff_density_rms 0.274
_refine_ls_abs_structure_details 'Flack H D (1983), Acta Cryst. A39, 876-881'
_refine_ls_abs_structure_Flack 0.01(5)
_refine_ls_extinction_coef 0.00160(11)
_refine_ls_extinction_expression Fc^*^=kFc[1+0.001xFc^2^\l^3^/sin(2\q)]^-1/4^
_refine_ls_extinction_method SHELXL
_refine_ls_goodness_of_fit_all 1.100
_refine_ls_goodness_of_fit_obs 0.926
_refine_ls_matrix_type full
_refine_ls_number_parameters 488
_refine_ls_number_reflns 2520
_refine_ls_number_restraints 703
_refine_ls_restrained_S_all 1.034
_refine_ls_restrained_S_obs 0.816
_refine_ls_R_factor_all 0.0737
_refine_ls_R_factor_obs 0.0582
_refine_ls_shift/esd_max 0.487
_refine_ls_shift/esd_mean 0.040
_refine_ls_structure_factor_coef Fsqd
_refine_ls_weighting_details 'w=1/[\s^2^(Fo^2^)+(0.0430P)^2^+103.1920P] where P=(Fo^2^+2Fc^2^)/3'
_refine_ls_weighting_scheme calc
_refine_ls_wR_factor_all 0.1808
_refine_ls_wR_factor_obs 0.1368
_reflns_number_observed 2375
_reflns_number_total 2527
_reflns_observed_criterion >2sigma(I)
_cod_data_source_file ic961344m_4.cif
_cod_data_source_block compound4
_cod_depositor_comments
;
The following automatic conversions were performed:

'_refine_ls_weighting_scheme' value 'calc
w=1/[\s^2^(Fo^2^)+(0.0430P)^2^+103.1920P] where P=(Fo^2^+2Fc^2^)/3'
was changed to 'calc'. New tag '_refine_ls_weighting_details' was
created. The value of the new tag was set to
'w=1/[\s^2^(Fo^2^)+(0.0430P)^2^+103.1920P] where P=(Fo^2^+2Fc^2^)/3'.

Automatic conversion script
Id: cif_fix_values 3143 2015-03-26 13:38:13Z robertas 
;
_cod_database_code 4323522

loop_
_symmetry_equiv_pos_as_xyz
'x, y, z'
'-x, y+1/2, -z'

loop_
_atom_site_aniso_label
_atom_site_aniso_U_11
_atom_site_aniso_U_22
_atom_site_aniso_U_33
_atom_site_aniso_U_23
_atom_site_aniso_U_13
_atom_site_aniso_U_12
W1 0.0415(8) 0.0318(9) 0.0318(7) -0.0021(7) 0.0130(6) 0.0044(8)
W2 0.0407(8) 0.0364(9) 0.0308(7) 0.0059(7) 0.0121(6) 0.0053(8)
O1 0.060(9) 0.043(7) 0.051(8) -0.001(6) 0.006(7) 0.012(7)
O2 0.066(9) 0.047(8) 0.028(6) -0.005(5) 0.005(7) 0.011(8)
O3 0.057(9) 0.045(8) 0.040(7) -0.009(5) 0.009(7) -0.002(8)
O4 0.048(7) 0.058(10) 0.041(8) 0.004(7) 0.017(6) 0.000(7)
O5 0.038(4) 0.037(5) 0.035(5) -0.008(4) 0.010(4) -0.001(4)
O6 0.037(6) 0.045(8) 0.036(7) -0.013(6) 0.011(6) -0.004(5)
O11 0.050(8) 0.047(8) 0.059(8) -0.005(6) 0.012(7) -0.005(7)
O12 0.061(8) 0.047(8) 0.039(6) 0.002(5) 0.011(7) 0.002(7)
O13 0.057(9) 0.044(8) 0.059(8) 0.019(6) 0.012(8) 0.002(8)
O14 0.049(6) 0.061(9) 0.045(8) 0.005(8) 0.020(6) 0.003(8)
O15 0.041(6) 0.045(8) 0.049(7) -0.003(6) 0.021(5) 0.002(6)
O16 0.040(4) 0.036(5) 0.038(5) 0.002(4) 0.012(3) 0.003(4)
N1 0.037(4) 0.037(5) 0.030(4) -0.004(4) 0.012(4) -0.001(4)
N2 0.036(5) 0.039(4) 0.036(4) 0.007(4) 0.014(4) 0.003(4)
N3 0.088(6) 0.083(6) 0.086(6) 0.002(4) 0.029(4) 0.000(4)
N4 0.058(4) 0.056(5) 0.055(4) 0.001(4) 0.019(4) 0.000(4)
C1 0.046(7) 0.039(5) 0.037(6) 0.002(4) 0.011(5) 0.005(5)
C2 0.051(7) 0.042(6) 0.031(5) -0.003(4) 0.012(5) 0.010(6)
C3 0.047(7) 0.041(5) 0.031(6) -0.003(4) 0.013(5) 0.003(6)
C4 0.043(5) 0.049(8) 0.023(7) -0.001(5) 0.010(5) 0.005(5)
C5 0.037(4) 0.038(4) 0.033(4) -0.007(4) 0.012(3) -0.001(4)
C6 0.038(4) 0.037(4) 0.031(4) -0.005(3) 0.013(3) -0.001(3)
C7 0.039(5) 0.037(5) 0.031(4) -0.006(4) 0.011(4) 0.001(4)
C8 0.042(6) 0.039(8) 0.036(8) -0.008(6) 0.010(7) 0.004(6)
C9 0.042(8) 0.042(8) 0.031(6) -0.003(6) 0.012(7) 0.001(7)
C10 0.042(6) 0.041(8) 0.032(8) -0.007(6) 0.012(7) -0.002(6)
C11 0.045(7) 0.042(6) 0.045(6) -0.001(5) 0.018(5) -0.003(6)
C12 0.049(7) 0.043(6) 0.035(4) 0.004(4) 0.014(5) 0.003(6)
C13 0.050(7) 0.042(6) 0.051(6) 0.014(5) 0.015(5) 0.000(6)
C14 0.048(5) 0.052(8) 0.029(7) 0.007(5) 0.016(5) 0.002(5)
C15 0.038(4) 0.037(4) 0.039(4) 0.002(4) 0.015(3) 0.002(4)
C16 0.039(4) 0.038(4) 0.037(4) 0.005(3) 0.015(3) 0.002(4)
C17 0.040(5) 0.037(5) 0.036(4) 0.004(4) 0.015(4) -0.001(4)
C18 0.041(7) 0.041(7) 0.042(8) 0.002(6) 0.016(7) -0.003(6)
C19 0.041(6) 0.034(8) 0.016(7) 0.002(6) 0.012(6) -0.003(6)
C20 0.042(8) 0.039(8) 0.039(6) 0.003(6) 0.019(6) -0.001(7)
C21 0.091(6) 0.084(7) 0.087(6) 0.001(5) 0.030(5) 0.001(5)
C22 0.105(10) 0.087(11) 0.087(7) 0.002(9) 0.031(7) 0.003(9)
C23 0.088(6) 0.085(7) 0.089(7) 0.003(5) 0.028(5) -0.001(5)
C24 0.089(10) 0.086(8) 0.093(10) 0.005(9) 0.029(9) -0.001(7)
C25 0.089(7) 0.083(6) 0.088(6) 0.002(5) 0.028(5) 0.001(5)
C26 0.092(10) 0.084(9) 0.089(10) 0.002(8) 0.028(8) 0.003(8)
C27 0.088(6) 0.084(7) 0.086(6) 0.004(5) 0.028(5) 0.000(5)
C28 0.089(8) 0.087(10) 0.088(10) 0.003(9) 0.026(7) -0.001(8)
C29 0.059(6) 0.055(5) 0.059(5) 0.000(4) 0.018(5) -0.001(4)
C30 0.065(9) 0.057(8) 0.064(9) 0.000(7) 0.021(7) -0.006(8)
C31 0.058(5) 0.058(6) 0.058(6) 0.001(5) 0.019(4) 0.001(5)
C32 0.060(9) 0.058(7) 0.072(9) 0.001(9) 0.016(8) 0.003(6)
C33 0.059(5) 0.057(6) 0.054(5) 0.002(5) 0.018(4) -0.001(5)
C34 0.069(9) 0.061(9) 0.053(6) 0.011(9) 0.014(6) -0.002(9)
C35 0.060(5) 0.058(6) 0.055(5) 0.001(5) 0.017(4) 0.000(5)
C36 0.063(7) 0.065(10) 0.057(9) -0.001(9) 0.013(6) 0.002(8)

loop_
_atom_site_label
_atom_site_type_symbol
_atom_site_fract_x
_atom_site_fract_y
_atom_site_fract_z
_atom_site_U_iso_or_equiv
_atom_site_thermal_displace_type
_atom_site_occupancy
_atom_site_calc_flag
_atom_site_refinement_flags
_atom_site_disorder_group
W1 W 0.93414(12) 0.00001(11) 0.74043(8) 0.0349(5) Uani 1 d U .
W2 W 0.45905(12) -0.33699(11) 0.75913(8) 0.0360(5) Uani 1 d U .
O1 O 0.7832(20) 0.2003(19) 0.6290(14) 0.055(5) Uani 1 d U .
O2 O 1.0614(20) -0.1605(20) 0.8979(12) 0.050(4) Uani 1 d U .
O3 O 1.0235(19) 0.1900(20) 0.8798(13) 0.049(4) Uani 1 d U .
O4 O 0.7100(18) -0.0273(20) 0.7916(13) 0.049(4) Uani 1 d U .
O5 O 1.0831(15) 0.0030(27) 0.6935(11) 0.037(2) Uani 1 d U .
O6 O 1.1962(17) -0.0968(18) 0.6385(12) 0.040(3) Uani 1 d U .
O11 O 0.3121(19) -0.5222(20) 0.6227(14) 0.053(5) Uani 1 d U .
O12 O 0.5898(20) -0.1959(20) 0.9250(13) 0.051(4) Uani 1 d U .
O13 O 0.5344(21) -0.5440(20) 0.8844(15) 0.056(5) Uani 1 d U .
O14 O 0.2275(17) -0.3333(25) 0.8027(12) 0.051(4) Uani 1 d U .
O15 O 0.6861(17) -0.2679(19) 0.6175(13) 0.043(3) Uani 1 d U .
O16 O 0.6107(15) -0.3321(27) 0.7154(11) 0.038(2) Uani 1 d U .
N1 N 0.8929(20) -0.1301(21) 0.6294(14) 0.034(3) Uani 1 d U .
H1A H 0.8478(20) -0.1892(21) 0.6379(14) 0.041 Uiso 1 calc R .
H1B H 0.8519(20) -0.0957(21) 0.5781(14) 0.041 Uiso 1 calc R .
N2 N 0.4273(21) -0.1890(22) 0.6661(15) 0.037(2) Uani 1 d U .
H2A H 0.3472(21) -0.1760(22) 0.6401(15) 0.044 Uiso 1 calc R .
H2B H 0.4622(21) -0.1237(22) 0.6941(15) 0.044 Uiso 1 calc R .
N3 N 0.8963(30) -0.4935(42) 0.8524(22) 0.086(5) Uani 1 d U .
N4 N 1.3903(24) 0.1416(27) 0.8406(17) 0.056(3) Uani 1 d U .
C1 C 0.8445(29) 0.1166(29) 0.6655(20) 0.042(4) Uani 1 d U .
C2 C 1.0164(30) -0.1139(29) 0.8359(20) 0.042(4) Uani 1 d U .
C3 C 0.9883(29) 0.1051(29) 0.8239(20) 0.040(4) Uani 1 d U .
C4 C 0.7997(24) -0.0095(39) 0.7741(16) 0.039(4) Uani 1 d U .
C5 C 1.1041(27) -0.0875(28) 0.6534(19) 0.036(2) Uani 1 d U .
C6 C 1.0122(24) -0.1728(27) 0.6298(17) 0.035(2) Uani 1 d U .
H6A H 1.0375(24) -0.2325(27) 0.6753(17) 0.042 Uiso 1 calc R .
C7 C 0.9874(26) -0.2390(27) 0.5391(18) 0.036(3) Uani 1 d U .
C8 C 1.0987(24) -0.3173(28) 0.5524(17) 0.040(4) Uani 1 d U .
H8A H 1.1707(24) -0.2704(28) 0.5688(17) 0.060 Uiso 1 calc R .
H8B H 1.0899(24) -0.3575(28) 0.4990(17) 0.060 Uiso 1 calc R .
H8C H 1.1048(24) -0.3728(28) 0.5976(17) 0.060 Uiso 1 calc R .
C9 C 0.9778(26) -0.1535(29) 0.4685(17) 0.039(4) Uani 1 d U .
H9A H 1.0489(26) -0.1053(29) 0.4853(17) 0.058 Uiso 1 calc R .
H9B H 0.9072(26) -0.1058(29) 0.4591(17) 0.058 Uiso 1 calc R .
H9C H 0.9710(26) -0.1942(29) 0.4157(17) 0.058 Uiso 1 calc R .
C10 C 0.8801(24) -0.3124(27) 0.5143(17) 0.038(4) Uani 1 d U .
H10A H 0.8868(24) -0.3673(27) 0.5601(17) 0.058 Uiso 1 calc R .
H10B H 0.8732(24) -0.3533(27) 0.4615(17) 0.058 Uiso 1 calc R .
H10C H 0.8094(24) -0.2650(27) 0.5050(17) 0.058 Uiso 1 calc R .
C11 C 0.3710(30) -0.4550(30) 0.6670(21) 0.043(4) Uani 1 d U .
C12 C 0.5323(29) -0.2531(29) 0.8525(20) 0.042(3) Uani 1 d U .
C13 C 0.5082(30) -0.4706(29) 0.8420(21) 0.048(4) Uani 1 d U .
C14 C 0.3198(26) -0.3275(43) 0.7886(17) 0.042(3) Uani 1 d U .
C15 C 0.6009(26) -0.2772(27) 0.6465(19) 0.038(2) Uani 1 d U .
C16 C 0.4817(26) -0.2223(28) 0.6019(18) 0.037(2) Uani 1 d U .
H16A H 0.4298(26) -0.2839(28) 0.5669(18) 0.045 Uiso 1 calc R .
C17 C 0.4778(26) -0.1201(27) 0.5351(19) 0.037(3) Uani 1 d U .
C18 C 0.5672(25) -0.0264(27) 0.5758(19) 0.041(4) Uani 1 d U .
H18A H 0.5518(25) 0.0040(27) 0.6258(19) 0.061 Uiso 1 calc R .
H18B H 0.5594(25) 0.0347(27) 0.5341(19) 0.061 Uiso 1 calc R .
H18C H 0.6479(25) -0.0577(27) 0.5935(19) 0.061 Uiso 1 calc R .
C19 C 0.3507(24) -0.0631(25) 0.5022(16) 0.030(4) Uani 1 d U .
H19A H 0.2906(24) -0.1211(25) 0.4754(16) 0.045 Uiso 1 calc R .
H19B H 0.3487(24) -0.0040(25) 0.4601(16) 0.045 Uiso 1 calc R .
H19C H 0.3340(24) -0.0288(25) 0.5505(16) 0.045 Uiso 1 calc R .
C20 C 0.5020(26) -0.1681(29) 0.4558(18) 0.039(4) Uani 1 d U .
H20A H 0.4445(26) -0.2284(29) 0.4296(18) 0.058 Uiso 1 calc R .
H20B H 0.5827(26) -0.1994(29) 0.4735(18) 0.058 Uiso 1 calc R .
H20C H 0.4942(26) -0.1069(29) 0.4143(18) 0.058 Uiso 1 calc R .
C21 C 0.9579(41) -0.5358(43) 0.7881(29) 0.088(5) Uani 1 d U .
H21A H 1.0335(41) -0.4932(43) 0.8020(29) 0.105 Uiso 1 calc R .
H21B H 0.9794(41) -0.6166(43) 0.8021(29) 0.105 Uiso 1 calc R .
C22 C 0.9061(42) -0.5303(43) 0.7056(28) 0.094(6) Uani 1 d U .
H22A H 0.9595(42) -0.5607(43) 0.6775(28) 0.140 Uiso 1 calc R .
H22B H 0.8871(42) -0.4508(43) 0.6885(28) 0.140 Uiso 1 calc R .
H22C H 0.8327(42) -0.5752(43) 0.6886(28) 0.140 Uiso 1 calc R .
C23 C 0.7802(42) -0.5492(41) 0.8330(32) 0.088(5) Uani 1 d U .
H23A H 0.7428(42) -0.5156(41) 0.8722(32) 0.106 Uiso 1 calc R .
H23B H 0.7312(42) -0.5252(41) 0.7745(32) 0.106 Uiso 1 calc R .
C24 C 0.7676(42) -0.6631(44) 0.8364(31) 0.090(6) Uani 1 d U .
H24A H 0.6832(42) -0.6820(44) 0.8214(31) 0.135 Uiso 1 calc R .
H24B H 0.8114(42) -0.6903(44) 0.8943(31) 0.135 Uiso 1 calc R .
H24C H 0.7991(42) -0.6999(44) 0.7957(31) 0.135 Uiso 1 calc R .
C25 C 0.8796(42) -0.3647(42) 0.8374(29) 0.087(5) Uani 1 d U .
H25A H 0.8205(42) -0.3515(42) 0.7798(29) 0.105 Uiso 1 calc R .
H25B H 0.9559(42) -0.3312(42) 0.8384(29) 0.105 Uiso 1 calc R .
C26 C 0.8380(39) -0.3020(43) 0.9040(28) 0.089(6) Uani 1 d U .
H26A H 0.8295(39) -0.2205(43) 0.8904(28) 0.134 Uiso 1 calc R .
H26B H 0.8969(39) -0.3127(43) 0.9612(28) 0.134 Uiso 1 calc R .
H26C H 0.7613(39) -0.3329(43) 0.9025(28) 0.134 Uiso 1 calc R .
C27 C 0.9790(37) -0.5276(42) 0.9420(27) 0.087(5) Uani 1 d U .
H27A H 0.9949(37) -0.6104(42) 0.9430(27) 0.104 Uiso 1 calc R .
H27B H 0.9391(37) -0.5118(42) 0.9839(27) 0.104 Uiso 1 calc R .
C28 C 1.0988(37) -0.4618(44) 0.9684(28) 0.089(7) Uani 1 d U .
H28A H 1.1493(37) -0.4859(44) 1.0257(28) 0.134 Uiso 1 calc R .
H28B H 1.0835(37) -0.3799(44) 0.9686(28) 0.134 Uiso 1 calc R .
H28C H 1.1392(37) -0.4783(44) 0.9275(28) 0.134 Uiso 1 calc R .
C29 C 1.3757(30) 0.0120(38) 0.8296(21) 0.058(4) Uani 1 d U .
H29A H 1.3199(30) -0.0045(38) 0.7713(21) 0.070 Uiso 1 calc R .
H29B H 1.4535(30) -0.0218(38) 0.8345(21) 0.070 Uiso 1 calc R .
C30 C 1.3310(33) -0.0437(34) 0.8928(23) 0.062(5) Uani 1 d U .
H30A H 1.3239(33) -0.1258(34) 0.8821(23) 0.093 Uiso 1 calc R .
H30B H 1.2529(33) -0.0123(34) 0.8874(23) 0.093 Uiso 1 calc R .
H30C H 1.3866(33) -0.0295(34) 0.9507(23) 0.093 Uiso 1 calc R .
C31 C 1.2720(30) 0.1914(33) 0.8294(23) 0.058(4) Uani 1 d U .
H31A H 1.2501(30) 0.1727(33) 0.8801(23) 0.070 Uiso 1 calc R .
H31B H 1.2121(30) 0.1562(33) 0.7789(23) 0.070 Uiso 1 calc R .
C32 C 1.2685(34) 0.3191(35) 0.8178(26) 0.065(5) Uani 1 d U .
H32A H 1.1886(34) 0.3472(35) 0.8108(26) 0.097 Uiso 1 calc R .
H32B H 1.2882(34) 0.3381(35) 0.7669(26) 0.097 Uiso 1 calc R .
H32C H 1.3263(34) 0.3546(35) 0.8682(26) 0.097 Uiso 1 calc R .
C33 C 1.4420(29) 0.1768(40) 0.7788(20) 0.057(4) Uani 1 d U .
H33A H 1.5138(29) 0.1302(40) 0.7868(20) 0.068 Uiso 1 calc R .
H33B H 1.4680(29) 0.2569(40) 0.7908(20) 0.068 Uiso 1 calc R .
C34 C 1.3620(31) 0.1682(40) 0.6854(20) 0.063(5) Uani 1 d U .
H34A H 1.4057(31) 0.1940(40) 0.6486(20) 0.094 Uiso 1 calc R .
H34B H 1.2916(31) 0.2160(40) 0.6758(20) 0.094 Uiso 1 calc R .
H34C H 1.3373(31) 0.0888(40) 0.6718(20) 0.094 Uiso 1 calc R .
C35 C 1.4777(28) 0.1659(39) 0.9299(20) 0.059(4) Uani 1 d U .
H35A H 1.4851(28) 0.2497(39) 0.9350(20) 0.070 Uiso 1 calc R .
H35B H 1.4383(28) 0.1411(39) 0.9704(20) 0.070 Uiso 1 calc R .
C36 C 1.5947(31) 0.1221(36) 0.9616(23) 0.063(6) Uani 1 d U .
H36A H 1.6340(31) 0.1486(36) 1.0205(23) 0.095 Uiso 1 calc R .
H36B H 1.6393(31) 0.1488(36) 0.9257(23) 0.095 Uiso 1 calc R .
H36C H 1.5920(31) 0.0387(36) 0.9608(23) 0.095 Uiso 1 calc R .

loop_
_atom_type_symbol
_atom_type_description
_atom_type_scat_dispersion_real
_atom_type_scat_dispersion_imag
_atom_type_scat_source
C C 0.0181 0.0091 'International Tables Vol C Tables 4.2.6.8 and 6.1.1.4'
H H 0.0000 0.0000 'International Tables Vol C Tables 4.2.6.8 and 6.1.1.4'
N N 0.0311 0.0180 'International Tables Vol C Tables 4.2.6.8 and 6.1.1.4'
O O 0.0492 0.0322 'International Tables Vol C Tables 4.2.6.8 and 6.1.1.4'
W W -5.4734 5.5774 'International Tables Vol C Tables 4.2.6.8 and 6.1.1.4'

loop_
_geom_angle_atom_site_label_1
_geom_angle_atom_site_label_2
_geom_angle_atom_site_label_3
_geom_angle
_geom_angle_site_symmetry_1
_geom_angle_site_symmetry_3
_geom_angle_publ_flag
C3 W1 C4 86.0(15) . . ?
C3 W1 C1 89.2(15) . . ?
C4 W1 C1 83.7(15) . . ?
C3 W1 C2 84.2(12) . . ?
C4 W1 C2 87.9(14) . . ?
C1 W1 C2 169.6(13) . . ?
C3 W1 O5 98.2(12) . . ?
C4 W1 O5 175.8(13) . . ?
C1 W1 O5 95.7(12) . . ?
C2 W1 O5 93.1(11) . . ?
C3 W1 N1 170.8(12) . . ?
C4 W1 N1 103.2(13) . . ?
C1 W1 N1 91.9(11) . . ?
C2 W1 N1 95.9(11) . . ?
O5 W1 N1 72.7(9) . . ?
C12 W2 C14 87.5(15) . . ?
C12 W2 C13 83.9(14) . . ?
C14 W2 C13 86.9(16) . . ?
C12 W2 C11 169.7(14) . . ?
C14 W2 C11 87.8(15) . . ?
C13 W2 C11 86.7(14) . . ?
C12 W2 O16 93.4(12) . . ?
C14 W2 O16 173.5(16) . . ?
C13 W2 O16 99.6(12) . . ?
C11 W2 O16 92.3(11) . . ?
C12 W2 N2 95.1(12) . . ?
C14 W2 N2 100.1(14) . . ?
C13 W2 N2 172.9(12) . . ?
C11 W2 N2 94.8(11) . . ?
O16 W2 N2 73.5(9) . . ?
C5 O5 W1 119.2(21) . . ?
C15 O16 W2 118.7(18) . . ?
C6 N1 W1 105.8(15) . . ?
C16 N2 W2 106.1(18) . . ?
C23 N3 C27 110.2(37) . . ?
C23 N3 C25 110.0(37) . . ?
C27 N3 C25 114.8(38) . . ?
C23 N3 C21 109.9(37) . . ?
C27 N3 C21 106.3(34) . . ?
C25 N3 C21 105.4(36) . . ?
C33 N4 C31 115.1(29) . . ?
C33 N4 C35 109.0(26) . . ?
C31 N4 C35 110.9(27) . . ?
C33 N4 C29 105.0(30) . . ?
C31 N4 C29 108.1(27) . . ?
C35 N4 C29 108.3(28) . . ?
O1 C1 W1 169.1(26) . . ?
O2 C2 W1 167.5(28) . . ?
O3 C3 W1 174.6(26) . . ?
O4 C4 W1 172.9(35) . . ?
O6 C5 O5 121.2(28) . . ?
O6 C5 C6 123.1(29) . . ?
O5 C5 C6 115.8(25) . . ?
C5 C6 N1 113.8(26) . . ?
C5 C6 C7 117.6(24) . . ?
N1 C6 C7 106.4(21) . . ?
C10 C7 C9 109.9(23) . . ?
C10 C7 C8 108.1(26) . . ?
C9 C7 C8 109.3(24) . . ?
C10 C7 C6 113.6(23) . . ?
C9 C7 C6 110.0(25) . . ?
C8 C7 C6 105.8(22) . . ?
O11 C11 W2 170.3(28) . . ?
O12 C12 W2 176.6(26) . . ?
O13 C13 W2 178.0(31) . . ?
O14 C14 W2 172.5(39) . . ?
O15 C15 O16 122.8(26) . . ?
O15 C15 C16 121.4(26) . . ?
O16 C15 C16 115.8(25) . . ?
N2 C16 C15 109.5(23) . . ?
N2 C16 C17 112.4(24) . . ?
C15 C16 C17 116.9(24) . . ?
C18 C17 C20 109.5(24) . . ?
C18 C17 C19 107.2(25) . . ?
C20 C17 C19 107.3(22) . . ?
C18 C17 C16 112.3(24) . . ?
C20 C17 C16 110.1(25) . . ?
C19 C17 C16 110.4(22) . . ?
C22 C21 N3 122.5(42) . . ?
C24 C23 N3 122.9(47) . . ?
N3 C25 C26 114.1(39) . . ?
N3 C27 C28 111.8(37) . . ?
C30 C29 N4 113.9(31) . . ?
N4 C31 C32 113.0(32) . . ?
N4 C33 C34 116.0(29) . . ?
C36 C35 N4 123.9(32) . . ?

loop_
_geom_bond_atom_site_label_1
_geom_bond_atom_site_label_2
_geom_bond_distance
_geom_bond_site_symmetry_2
_geom_bond_publ_flag
W1 C3 1.81(3) . ?
W1 C4 1.88(3) . ?
W1 C1 1.91(3) . ?
W1 C2 2.05(3) . ?
W1 O5 2.18(2) . ?
W1 N1 2.32(2) . ?
W2 C12 1.79(3) . ?
W2 C14 1.90(3) . ?
W2 C13 2.04(3) . ?
W2 C11 2.07(3) . ?
W2 O16 2.18(2) . ?
W2 N2 2.27(2) . ?
O1 C1 1.25(4) . ?
O2 C2 1.13(4) . ?
O3 C3 1.33(4) . ?
O4 C4 1.22(3) . ?
O5 C5 1.33(4) . ?
O6 C5 1.21(3) . ?
O11 C11 1.14(4) . ?
O12 C12 1.35(4) . ?
O13 C13 1.09(3) . ?
O14 C14 1.21(3) . ?
O15 C15 1.27(3) . ?
O16 C15 1.28(4) . ?
N1 C6 1.51(4) . ?
N2 C16 1.48(4) . ?
N3 C23 1.47(5) . ?
N3 C27 1.53(5) . ?
N3 C25 1.54(6) . ?
N3 C21 1.57(5) . ?
N4 C33 1.43(4) . ?
N4 C31 1.48(4) . ?
N4 C35 1.52(4) . ?
N4 C29 1.54(5) . ?
C5 C6 1.44(4) . ?
C6 C7 1.63(4) . ?
C7 C10 1.48(4) . ?
C7 C9 1.52(4) . ?
C7 C8 1.57(4) . ?
C15 C16 1.51(4) . ?
C16 C17 1.63(4) . ?
C17 C18 1.52(4) . ?
C17 C20 1.55(4) . ?
C17 C19 1.58(4) . ?
C21 C22 1.30(5) . ?
C23 C24 1.35(6) . ?
C25 C26 1.55(6) . ?
C27 C28 1.55(6) . ?
C29 C30 1.49(5) . ?
C31 C32 1.51(5) . ?
C33 C34 1.52(4) . ?
C35 C36 1.41(5) . ?
